data_7215560
loop_
_publ_author_name
'Skovsgaard, Signe'
'Bond, Andrew D.'

_publ_section_title
;
 Co-crystallisation of benzoic acid derivatives with N-containing bases in
 solution and by mechanical grinding: stoichiometric variants,
 polymorphism and twinning
;
_journal_coden_ASTM CRECF4
_journal_issue 3
_journal_name_full CrystEngComm
_journal_page_first 444
_journal_page_last 453
_journal_paper_doi 10.1039/b810660f
_journal_volume 11
_journal_year 2009
_chemical_formula_moiety 'C6 H14 N2 2+, 2(C7 H5 O3 -)'
_chemical_formula_sum 'C20 H24 N2 O6'
_chemical_formula_weight 388.41
_space_group_IT_number 56
_symmetry_cell_setting orthorhombic
_symmetry_space_group_name_Hall '-P 2ab 2ac'
_symmetry_space_group_name_H-M 'P c c n'
_atom_sites_solution_hydrogens geom
_atom_sites_solution_primary direct
_atom_sites_solution_secondary difmap
_cell_angle_alpha 90.00
_cell_angle_beta 90.00
_cell_angle_gamma 90.00
_cell_formula_units_Z 8
_cell_length_a 17.7236(6)
_cell_length_b 22.0059(7)
_cell_length_c 9.8501(3)
_cell_measurement_reflns_used 5405
_cell_measurement_temperature 180(2)
_cell_measurement_theta_max 24.17
_cell_measurement_theta_min 2.95
_cell_volume 3841.8(2)
_computing_cell_refinement 'SAINT v.7.06a (Bruker, 2003)'
_computing_data_collection 'APEX2 v.1.0-22 (Bruker Nonius, 2004)'
_computing_data_reduction 'SAINT v.7.06a'
_computing_molecular_graphics 'SHELXTL v.6.10'
_computing_publication_material 'SHELXTL v.6.10'
_computing_structure_refinement 'SHELXTL v.6.10'
_computing_structure_solution 'SHELXTL v.6.10 (Sheldrick, 2000)'
_diffrn_ambient_temperature 180(2)
_diffrn_measured_fraction_theta_full 0.986
_diffrn_measured_fraction_theta_max 0.986
_diffrn_measurement_device_type 'Bruker-Nonius X8APEX-II CCD'
_diffrn_measurement_method 'thin-slice \w and \f scans'
_diffrn_radiation_monochromator graphite
_diffrn_radiation_source 'fine-focus sealed tube'
_diffrn_radiation_type MoK\a
_diffrn_radiation_wavelength 0.71073
_diffrn_reflns_av_R_equivalents 0.0324
_diffrn_reflns_av_sigmaI/netI 0.0173
_diffrn_reflns_limit_h_max 21
_diffrn_reflns_limit_h_min -21
_diffrn_reflns_limit_k_max 26
_diffrn_reflns_limit_k_min -25
_diffrn_reflns_limit_l_max 11
_diffrn_reflns_limit_l_min -11
_diffrn_reflns_number 34870
_diffrn_reflns_theta_full 25.25
_diffrn_reflns_theta_max 25.25
_diffrn_reflns_theta_min 3.57
_diffrn_standards_number 0
_exptl_absorpt_coefficient_mu 0.100
_exptl_absorpt_correction_T_max 0.996
_exptl_absorpt_correction_T_min 0.885
_exptl_absorpt_correction_type multi-scan
_exptl_absorpt_process_details
;
SADABS v.2.10 (Sheldrick, 2003)
Ratio of minimum to maximum apparent transmission: 0.888902
;
_exptl_crystal_colour colourless
_exptl_crystal_density_diffrn 1.343
_exptl_crystal_density_method 'not measured'
_exptl_crystal_description plate
_exptl_crystal_F_000 1648
_exptl_crystal_size_max 0.20
_exptl_crystal_size_mid 0.20
_exptl_crystal_size_min 0.04
_refine_diff_density_max 0.806
_refine_diff_density_min -0.296
_refine_diff_density_rms 0.043
_refine_ls_extinction_method none
_refine_ls_goodness_of_fit_ref 1.029
_refine_ls_hydrogen_treatment constr
_refine_ls_matrix_type full
_refine_ls_number_parameters 255
_refine_ls_number_reflns 3422
_refine_ls_number_restraints 0
_refine_ls_restrained_S_all 1.029
_refine_ls_R_factor_all 0.0552
_refine_ls_R_factor_gt 0.0431
_refine_ls_shift/su_max 0.000
_refine_ls_shift/su_mean 0.000
_refine_ls_structure_factor_coef Fsqd
_refine_ls_weighting_details 'calc w=1/[\s^2^(Fo^2^)+(0.0644P)^2^+2.4477P] where P=(Fo^2^+2Fc^2^)/3'
_refine_ls_weighting_scheme calc
_refine_ls_wR_factor_gt 0.1166
_refine_ls_wR_factor_ref 0.1273
_reflns_number_gt 2772
_reflns_number_total 3422
_reflns_threshold_expression I>2\s(I)
_cod_duplicate_entry 7200224
_cod_data_source_file b810660f.cif
_cod_data_source_block 5
_cod_depositor_comments
;
 Updated bibliographic information.

 Antanas Vaitkus,
 2019-09-18

 Marked entry as a duplicate of entry 7200224.

 Antanas Vaitkus,
 2019-09-18
;
_cod_database_code 7215560

loop_
_symmetry_equiv_pos_as_xyz
'x, y, z'
'-x+1/2, -y+1/2, z'
'-x, y+1/2, -z+1/2'
'x+1/2, -y, -z+1/2'
'-x, -y, -z'
'x-1/2, y-1/2, -z'
'x, -y-1/2, z-1/2'
'-x-1/2, y, z-1/2'

loop_
_atom_site_label
_atom_site_type_symbol
_atom_site_fract_x
_atom_site_fract_y
_atom_site_fract_z
_atom_site_U_iso_or_equiv
_atom_site_adp_type
_atom_site_occupancy
_atom_site_symmetry_multiplicity
_atom_site_calc_flag
_atom_site_refinement_flags
O11 O 0.60989(8) 0.44345(6) 0.40931(14) 0.0360(3) Uani 1 1 d .
O12 O 0.57038(8) 0.34871(6) 0.44071(13) 0.0370(3) Uani 1 1 d .
O13 O 0.59035(9) 0.26888(6) 0.26113(15) 0.0448(4) Uani 1 1 d .
H13 H 0.5731 0.2846 0.3324 0.067 Uiso 1 1 calc R
C11 C 0.64265(9) 0.36907(8) 0.24475(18) 0.0253(4) Uani 1 1 d .
C12 C 0.63200(10) 0.31016(8) 0.19406(19) 0.0289(4) Uani 1 1 d .
C13 C 0.66541(11) 0.29267(9) 0.0726(2) 0.0369(5) Uani 1 1 d .
H13A H 0.6568 0.2531 0.0372 0.044 Uiso 1 1 calc R
C14 C 0.71106(12) 0.33288(10) 0.0035(2) 0.0425(5) Uani 1 1 d .
H14A H 0.7340 0.3207 -0.0793 0.051 Uiso 1 1 calc R
C15 C 0.72398(11) 0.39093(10) 0.0532(2) 0.0420(5) Uani 1 1 d .
H15A H 0.7559 0.4182 0.0053 0.050 Uiso 1 1 calc R
C16 C 0.68992(10) 0.40870(9) 0.1731(2) 0.0330(4) Uani 1 1 d .
H16A H 0.6987 0.4484 0.2075 0.040 Uiso 1 1 calc R
C17 C 0.60584(10) 0.39012(8) 0.37251(18) 0.0266(4) Uani 1 1 d .
O21 O 0.45271(9) 0.35307(7) 1.15951(15) 0.0506(4) Uani 1 1 d .
O22 O 0.40799(8) 0.44590(6) 1.13404(14) 0.0405(4) Uani 1 1 d .
O23 O 0.40077(11) 0.28256(7) 1.3320(2) 0.0618(5) Uani 1 1 d .
H23 H 0.4222 0.2929 1.2596 0.093 Uiso 1 1 calc R
C21 C 0.36284(10) 0.38687(8) 1.32003(18) 0.0286(4) Uani 1 1 d .
C22 C 0.35889(11) 0.32906(9) 1.3787(2) 0.0367(5) Uani 1 1 d .
C23 C 0.31120(13) 0.31880(11) 1.4880(2) 0.0503(6) Uani 1 1 d .
H23A H 0.3081 0.2795 1.5275 0.060 Uiso 1 1 calc R
C24 C 0.26829(12) 0.36569(13) 1.5393(2) 0.0570(7) Uani 1 1 d .
H24A H 0.2358 0.3585 1.6142 0.068 Uiso 1 1 calc R
C25 C 0.27198(13) 0.42318(12) 1.4828(3) 0.0542(6) Uani 1 1 d .
H25A H 0.2426 0.4554 1.5190 0.065 Uiso 1 1 calc R
C26 C 0.31877(11) 0.43312(10) 1.3736(2) 0.0406(5) Uani 1 1 d .
H26A H 0.3209 0.4725 1.3340 0.049 Uiso 1 1 calc R
C27 C 0.41170(11) 0.39633(9) 1.19725(19) 0.0329(4) Uani 1 1 d .
N1 N 0.46369(9) 0.41368(7) 0.89136(15) 0.0277(4) Uani 1 1 d .
H1A H 0.4434 0.4240 0.9753 0.033 Uiso 1 1 calc R
N2 N 0.51830(9) 0.38607(6) 0.66637(15) 0.0285(4) Uani 1 1 d .
H2A H 0.5384 0.3757 0.5823 0.034 Uiso 1 1 calc R
C31 C 0.44211(12) 0.46095(9) 0.78965(19) 0.0347(5) Uani 1 1 d .
H31A H 0.4594 0.5014 0.8206 0.042 Uiso 1 1 calc R
H31B H 0.3866 0.4621 0.7795 0.042 Uiso 1 1 calc R
C32 C 0.47861(14) 0.44537(9) 0.6547(2) 0.0410(5) Uani 1 1 d .
H32A H 0.4396 0.4429 0.5830 0.049 Uiso 1 1 calc R
H32B H 0.5150 0.4775 0.6292 0.049 Uiso 1 1 calc R
C33 C 0.46449(12) 0.33823(9) 0.7097(2) 0.0375(5) Uani 1 1 d .
H33A H 0.4905 0.2984 0.7126 0.045 Uiso 1 1 calc R
H33B H 0.4226 0.3354 0.6435 0.045 Uiso 1 1 calc R
C34 C 0.43347(13) 0.35344(9) 0.8490(2) 0.0396(5) Uani 1 1 d .
H34A H 0.3777 0.3548 0.8459 0.048 Uiso 1 1 calc R
H34B H 0.4488 0.3219 0.9151 0.048 Uiso 1 1 calc R
C35 C 0.54756(10) 0.41040(9) 0.90316(19) 0.0318(4) Uani 1 1 d .
H35A H 0.5618 0.3809 0.9746 0.038 Uiso 1 1 calc R
H35B H 0.5680 0.4507 0.9285 0.038 Uiso 1 1 calc R
C36 C 0.58007(11) 0.39047(9) 0.7667(2) 0.0357(5) Uani 1 1 d .
H36A H 0.6181 0.4203 0.7354 0.043 Uiso 1 1 calc R
H36B H 0.6052 0.3505 0.7764 0.043 Uiso 1 1 calc R

loop_
_atom_site_aniso_label
_atom_site_aniso_U_11
_atom_site_aniso_U_22
_atom_site_aniso_U_33
_atom_site_aniso_U_23
_atom_site_aniso_U_13
_atom_site_aniso_U_12
O11 0.0463(8) 0.0263(7) 0.0356(8) -0.0046(6) -0.0014(6) 0.0029(6)
O12 0.0552(9) 0.0299(7) 0.0260(7) -0.0009(6) 0.0105(6) -0.0032(6)
O13 0.0634(10) 0.0315(8) 0.0395(8) -0.0029(6) 0.0111(7) -0.0041(7)
C11 0.0243(8) 0.0269(9) 0.0248(9) 0.0029(7) -0.0029(7) 0.0042(7)
C12 0.0307(9) 0.0272(9) 0.0288(10) 0.0036(8) 0.0000(8) 0.0048(7)
C13 0.0430(11) 0.0354(10) 0.0323(10) -0.0040(9) 0.0027(9) 0.0120(9)
C14 0.0385(11) 0.0552(13) 0.0337(11) 0.0034(10) 0.0113(9) 0.0178(10)
C15 0.0297(10) 0.0500(13) 0.0464(13) 0.0140(10) 0.0117(9) 0.0062(9)
C16 0.0260(9) 0.0324(10) 0.0407(11) 0.0044(9) 0.0000(8) 0.0020(7)
C17 0.0279(9) 0.0275(9) 0.0245(9) 0.0000(8) -0.0045(7) 0.0040(7)
O21 0.0563(10) 0.0592(10) 0.0363(8) 0.0066(7) 0.0156(7) 0.0223(8)
O22 0.0484(8) 0.0378(8) 0.0351(8) 0.0042(6) 0.0049(6) -0.0034(6)
O23 0.0744(12) 0.0366(9) 0.0744(13) 0.0110(8) 0.0247(10) 0.0143(8)
C21 0.0274(9) 0.0337(10) 0.0247(9) -0.0016(8) -0.0027(7) -0.0035(7)
C22 0.0350(10) 0.0389(11) 0.0360(11) 0.0023(9) 0.0021(9) -0.0009(8)
C23 0.0413(12) 0.0592(14) 0.0505(14) 0.0197(12) 0.0064(11) -0.0102(11)
C24 0.0360(12) 0.094(2) 0.0412(13) 0.0032(13) 0.0140(10) -0.0078(12)
C25 0.0448(13) 0.0631(15) 0.0549(15) -0.0170(13) 0.0137(11) 0.0042(11)
C26 0.0390(11) 0.0378(11) 0.0450(12) -0.0062(10) 0.0034(10) -0.0003(9)
C27 0.0318(10) 0.0395(11) 0.0273(10) 0.0030(8) -0.0049(8) -0.0035(8)
N1 0.0349(8) 0.0273(8) 0.0210(8) -0.0014(6) 0.0027(6) 0.0003(6)
N2 0.0394(9) 0.0259(8) 0.0201(8) 0.0014(6) 0.0033(6) 0.0048(6)
C31 0.0425(11) 0.0330(10) 0.0287(10) 0.0013(8) -0.0008(8) 0.0111(8)
C32 0.0630(14) 0.0334(11) 0.0267(10) 0.0054(8) 0.0022(9) 0.0183(10)
C33 0.0438(11) 0.0329(10) 0.0360(11) -0.0077(9) 0.0032(9) -0.0067(9)
C34 0.0515(12) 0.0335(11) 0.0338(11) -0.0042(9) 0.0069(9) -0.0131(9)
C35 0.0346(10) 0.0335(10) 0.0272(10) 0.0004(8) -0.0038(8) 0.0036(8)
C36 0.0342(10) 0.0433(11) 0.0296(10) -0.0005(9) 0.0022(8) 0.0000(8)

loop_
_atom_type_symbol
_atom_type_description
_atom_type_scat_dispersion_real
_atom_type_scat_dispersion_imag
_atom_type_scat_source
C C 0.0033 0.0016 'International Tables Vol C Tables 4.2.6.8 and 6.1.1.4'
H H 0.0000 0.0000 'International Tables Vol C Tables 4.2.6.8 and 6.1.1.4'
N N 0.0061 0.0033 'International Tables Vol C Tables 4.2.6.8 and 6.1.1.4'
O O 0.0106 0.0060 'International Tables Vol C Tables 4.2.6.8 and 6.1.1.4'

loop_
_geom_angle_atom_site_label_1
_geom_angle_atom_site_label_2
_geom_angle_atom_site_label_3
_geom_angle
C12 O13 H13 109.5
C16 C11 C12 118.50(17)
C16 C11 C17 119.57(16)
C12 C11 C17 121.93(16)
O13 C12 C13 118.05(17)
O13 C12 C11 121.59(16)
C13 C12 C11 120.36(17)
C14 C13 C12 119.82(19)
C14 C13 H13A 120.1
C12 C13 H13A 120.1
C13 C14 C15 120.94(19)
C13 C14 H14A 119.5
C15 C14 H14A 119.5
C16 C15 C14 119.31(19)
C16 C15 H15A 120.3
C14 C15 H15A 120.3
C15 C16 C11 121.03(19)
C15 C16 H16A 119.5
C11 C16 H16A 119.5
O11 C17 O12 123.14(17)
O11 C17 C11 121.30(16)
O12 C17 C11 115.57(15)
C22 O23 H23 109.5
C26 C21 C22 118.82(18)
C26 C21 C27 121.94(18)
C22 C21 C27 119.17(17)
O23 C22 C23 118.54(19)
O23 C22 C21 121.53(18)
C23 C22 C21 119.93(19)
C24 C23 C22 119.9(2)
C24 C23 H23A 120.0
C22 C23 H23A 120.0
C23 C24 C25 120.8(2)
C23 C24 H24A 119.6
C25 C24 H24A 119.6
C26 C25 C24 119.2(2)
C26 C25 H25A 120.4
C24 C25 H25A 120.4
C25 C26 C21 121.3(2)
C25 C26 H26A 119.3
C21 C26 H26A 119.3
O21 C27 O22 122.81(18)
O21 C27 C21 117.89(17)
O22 C27 C21 119.25(18)
C34 N1 C35 109.68(15)
C34 N1 C31 109.86(15)
C35 N1 C31 109.93(14)
C34 N1 H1A 109.1
C35 N1 H1A 109.1
C31 N1 H1A 109.1
C36 N2 C33 109.31(15)
C36 N2 C32 110.17(15)
C33 N2 C32 109.94(16)
C36 N2 H2A 109.1
C33 N2 H2A 109.1
C32 N2 H2A 109.1
N1 C31 C32 108.73(14)
N1 C31 H31A 109.9
C32 C31 H31A 109.9
N1 C31 H31B 109.9
C32 C31 H31B 109.9
H31A C31 H31B 108.3
N2 C32 C31 109.39(15)
N2 C32 H32A 109.8
C31 C32 H32A 109.8
N2 C32 H32B 109.8
C31 C32 H32B 109.8
H32A C32 H32B 108.2
N2 C33 C34 109.68(15)
N2 C33 H33A 109.7
C34 C33 H33A 109.7
N2 C33 H33B 109.7
C34 C33 H33B 109.7
H33A C33 H33B 108.2
N1 C34 C33 108.65(15)
N1 C34 H34A 110.0
C33 C34 H34A 110.0
N1 C34 H34B 110.0
C33 C34 H34B 110.0
H34A C34 H34B 108.3
N1 C35 C36 108.73(15)
N1 C35 H35A 109.9
C36 C35 H35A 109.9
N1 C35 H35B 109.9
C36 C35 H35B 109.9
H35A C35 H35B 108.3
N2 C36 C35 109.14(15)
N2 C36 H36A 109.9
C35 C36 H36A 109.9
N2 C36 H36B 109.9
C35 C36 H36B 109.9
H36A C36 H36B 108.3

loop_
_geom_bond_atom_site_label_1
_geom_bond_atom_site_label_2
_geom_bond_distance
O11 C17 1.230(2)
O12 C17 1.295(2)
O13 C12 1.344(2)
O13 H13 0.840
C11 C16 1.400(3)
C11 C12 1.402(3)
C11 C17 1.491(3)
C12 C13 1.390(3)
C13 C14 1.378(3)
C13 H13A 0.950
C14 C15 1.387(3)
C14 H14A 0.950
C15 C16 1.383(3)
C15 H15A 0.950
C16 H16A 0.950
O21 C27 1.254(2)
O22 C27 1.258(2)
O23 C22 1.345(2)
O23 H23 0.840
C21 C26 1.387(3)
C21 C22 1.399(3)
C21 C27 1.502(3)
C22 C23 1.388(3)
C23 C24 1.378(3)
C23 H23A 0.950
C24 C25 1.383(4)
C24 H24A 0.950
C25 C26 1.376(3)
C25 H25A 0.950
C26 H26A 0.950
N1 C34 1.489(2)
N1 C35 1.493(2)
N1 C31 1.494(2)
N1 H1A 0.930
N2 C36 1.478(2)
N2 C33 1.483(2)
N2 C32 1.487(2)
N2 H2A 0.930
C31 C32 1.518(3)
C31 H31A 0.990
C31 H31B 0.990
C32 H32A 0.990
C32 H32B 0.990
C33 C34 1.516(3)
C33 H33A 0.990
C33 H33B 0.990
C34 H34A 0.990
C34 H34B 0.990
C35 C36 1.527(3)
C35 H35A 0.990
C35 H35B 0.990
C36 H36A 0.990
C36 H36B 0.990

loop_
_geom_torsion_atom_site_label_1
_geom_torsion_atom_site_label_2
_geom_torsion_atom_site_label_3
_geom_torsion_atom_site_label_4
_geom_torsion
C16 C11 C12 O13 176.71(17)
C17 C11 C12 O13 -2.7(3)
C16 C11 C12 C13 -2.5(3)
C17 C11 C12 C13 178.10(16)
O13 C12 C13 C14 -177.36(18)
C11 C12 C13 C14 1.9(3)
C12 C13 C14 C15 -0.3(3)
C13 C14 C15 C16 -0.6(3)
C14 C15 C16 C11 -0.1(3)
C12 C11 C16 C15 1.6(3)
C17 C11 C16 C15 -178.98(17)
C16 C11 C17 O11 7.5(3)
C12 C11 C17 O11 -173.15(17)
C16 C11 C17 O12 -172.16(16)
C12 C11 C17 O12 7.2(2)
C26 C21 C22 O23 -179.40(19)
C27 C21 C22 O23 3.5(3)
C26 C21 C22 C23 0.3(3)
C27 C21 C22 C23 -176.85(19)
O23 C22 C23 C24 179.2(2)
C21 C22 C23 C24 -0.5(3)
C22 C23 C24 C25 0.1(4)
C23 C24 C25 C26 0.5(4)
C24 C25 C26 C21 -0.7(3)
C22 C21 C26 C25 0.3(3)
C27 C21 C26 C25 177.37(19)
C26 C21 C27 O21 176.44(19)
C22 C21 C27 O21 -6.5(3)
C26 C21 C27 O22 -6.1(3)
C22 C21 C27 O22 170.94(18)
C34 N1 C31 C32 -63.1(2)
C35 N1 C31 C32 57.6(2)
C36 N2 C32 C31 -63.2(2)
C33 N2 C32 C31 57.3(2)
N1 C31 C32 N2 4.4(2)
C36 N2 C33 C34 58.6(2)
C32 N2 C33 C34 -62.4(2)
C35 N1 C34 C33 -62.7(2)
C31 N1 C34 C33 58.2(2)
N2 C33 C34 N1 3.8(2)
C34 N1 C35 C36 57.83(19)
C31 N1 C35 C36 -63.06(19)
C33 N2 C36 C35 -63.32(19)
C32 N2 C36 C35 57.6(2)
N1 C35 C36 N2 4.6(2)
